data_7224349
loop_
_publ_author_name
'Cui, Yan-Hui'
'Liang, Xiao-Xiao'
'Gu, Jin-Zhong'
'Wu, Jiang'
'Kirillov, Alexander M.'

_publ_section_title
;
 Self-assembly synthesis, structural features, reversible
 temperature-induced dehydration/hydration, and magnetic and luminescence
 properties of lanthanide(iii) compounds derived from 5-fluoronicotinic
 acid
;
_journal_issue 13
_journal_name_full CrystEngComm
_journal_page_first 2303
_journal_paper_doi 10.1039/C6CE00040A
_journal_volume 18
_journal_year 2016
_chemical_formula_sum 'C36 H28 Eu F2 N7 O10'
_chemical_formula_weight 908.61
_chemical_name_systematic
; 
 ? 
;
_space_group_IT_number 14
_symmetry_cell_setting monoclinic
_symmetry_space_group_name_Hall '-P 2ybc'
_symmetry_space_group_name_H-M 'P 1 21/c 1'
_atom_sites_solution_hydrogens geom
_atom_sites_solution_primary direct
_atom_sites_solution_secondary difmap
_audit_creation_method SHELXL-97
_audit_update_record
;
2015-10-30 deposited with the CCDC.
2016-02-22 downloaded from the CCDC.
;
_cell_angle_alpha 90.00
_cell_angle_beta 100.233(3)
_cell_angle_gamma 90.00
_cell_formula_units_Z 4
_cell_length_a 8.6142(2)
_cell_length_b 27.4686(9)
_cell_length_c 15.3524(4)
_cell_measurement_temperature 293(2)
_cell_volume 3574.90(17)
_computing_cell_refinement 'Bruker SAINT'
_computing_data_collection 'Bruker APEX2'
_computing_data_reduction 'Bruker SAINT'
_computing_molecular_graphics 'Bruker SHELXTL'
_computing_publication_material 'Bruker SHELXTL'
_computing_structure_refinement 'SHELXL-97 (Sheldrick, 2008)'
_computing_structure_solution 'SHELXS-97 (Sheldrick, 2008)'
_diffrn_ambient_temperature 293(2)
_diffrn_measured_fraction_theta_full 0.998
_diffrn_measured_fraction_theta_max 0.998
_diffrn_measurement_device_type 'Bruker APE-II CCD'
_diffrn_measurement_method '\f and \w scans'
_diffrn_radiation_monochromator graphite
_diffrn_radiation_source 'fine-focus sealed tube'
_diffrn_radiation_type MoK\a
_diffrn_radiation_wavelength 0.71073
_diffrn_reflns_av_R_equivalents 0.0509
_diffrn_reflns_av_sigmaI/netI 0.0748
_diffrn_reflns_limit_h_max 10
_diffrn_reflns_limit_h_min -10
_diffrn_reflns_limit_k_max 30
_diffrn_reflns_limit_k_min -32
_diffrn_reflns_limit_l_max 18
_diffrn_reflns_limit_l_min -18
_diffrn_reflns_number 14575
_diffrn_reflns_theta_full 25.05
_diffrn_reflns_theta_max 25.05
_diffrn_reflns_theta_min 3.26
_exptl_absorpt_coefficient_mu 1.835
_exptl_absorpt_correction_T_max 0.6993
_exptl_absorpt_correction_T_min 0.6570
_exptl_absorpt_correction_type multi-scan
_exptl_crystal_colour colourless
_exptl_crystal_density_diffrn 1.688
_exptl_crystal_density_method 'not measured'
_exptl_crystal_description block
_exptl_crystal_F_000 1816
_exptl_crystal_size_max 0.25
_exptl_crystal_size_mid 0.23
_exptl_crystal_size_min 0.21
_refine_diff_density_max 1.100
_refine_diff_density_min -0.843
_refine_diff_density_rms 0.107
_refine_ls_extinction_method none
_refine_ls_goodness_of_fit_ref 1.046
_refine_ls_hydrogen_treatment mixed
_refine_ls_matrix_type full
_refine_ls_number_parameters 509
_refine_ls_number_reflns 6318
_refine_ls_number_restraints 0
_refine_ls_restrained_S_all 1.046
_refine_ls_R_factor_all 0.0709
_refine_ls_R_factor_gt 0.0470
_refine_ls_shift/su_max 0.001
_refine_ls_shift/su_mean 0.000
_refine_ls_structure_factor_coef Fsqd
_refine_ls_weighting_details 'calc w=1/[\s^2^(Fo^2^)+(0.0480P)^2^+3.7938P] where P=(Fo^2^+2Fc^2^)/3'
_refine_ls_weighting_scheme calc
_refine_ls_wR_factor_gt 0.1078
_refine_ls_wR_factor_ref 0.1255
_reflns_number_gt 4590
_reflns_number_total 6318
_reflns_threshold_expression >2sigma(I)
_cod_data_source_file c6ce00040a2.cif
_cod_data_source_block 233-9eu2
_cod_depositor_comments
;
The following automatic conversions were performed:

'_symmetry_cell_setting' value 'Monoclinic' changed to 'monoclinic'
according to
/usr/data/users/saulius/crontab/automatic-downloads/rss-feeds/RSC/lib/dictionaries/cif_core.dic
dictionary named 'cif_core.dic' version 2.4.2 from 2011-04-26.

Automatic conversion script
Id: cif_fix_values 4268 2015-11-12 08:31:59Z antanas 

 Adding full bibliography for 7224342--7224349.cif.
;
_cod_original_cell_volume 3574.89(18)
_cod_original_sg_symbol_H-M p21/c
_cod_database_code 7224349

loop_
_symmetry_equiv_pos_as_xyz
'x, y, z'
'-x, y+1/2, -z+1/2'
'-x, -y, -z'
'x, -y-1/2, z-1/2'

loop_
_atom_site_label
_atom_site_type_symbol
_atom_site_fract_x
_atom_site_fract_y
_atom_site_fract_z
_atom_site_U_iso_or_equiv
_atom_site_adp_type
_atom_site_occupancy
_atom_site_symmetry_multiplicity
_atom_site_calc_flag
_atom_site_refinement_flags
Eu1 Eu 0.32818(3) 0.375732(12) 0.763479(19) 0.03399(13) Uani 1 1 d .
N1 N 0.2565(12) 0.4518(4) 0.4063(7) 0.128(4) Uani 1 1 d .
N2 N 0.1888(9) 0.3365(3) 1.1663(4) 0.075(2) Uani 1 1 d .
N3 N 0.3744(6) 0.3480(2) 0.6055(3) 0.0412(14) Uani 1 1 d .
N4 N 0.1130(6) 0.3198(2) 0.6666(3) 0.0418(14) Uani 1 1 d .
N5 N 0.5063(6) 0.3882(2) 0.9265(3) 0.0424(14) Uani 1 1 d .
N6 N 0.2735(6) 0.4527(2) 0.8575(3) 0.0404(13) Uani 1 1 d .
N7 N 0.5418(7) 0.2899(3) 0.7945(4) 0.0518(16) Uani 1 1 d .
O1 O 0.1724(6) 0.42631(19) 0.6623(3) 0.0576(14) Uani 1 1 d .
O2 O -0.0874(7) 0.4240(3) 0.6093(4) 0.111(3) Uani 1 1 d .
O3 O 0.1580(5) 0.35431(17) 0.8561(3) 0.0410(11) Uani 1 1 d .
O4 O -0.0350(6) 0.3837(2) 0.9190(3) 0.0641(16) Uani 1 1 d .
O5 O 0.5148(5) 0.43498(18) 0.7330(3) 0.0530(13) Uani 1 1 d .
H1W H 0.5198 0.4352 0.6771 0.079 Uiso 1 1 d R
H2W H 0.6073 0.4280 0.7626 0.079 Uiso 1 1 d R
O6 O 0.3987(5) 0.28908(18) 0.8061(3) 0.0501(12) Uani 1 1 d .
O7 O 0.5911(5) 0.3299(2) 0.7690(3) 0.0510(12) Uani 1 1 d .
O8 O 0.6278(6) 0.2537(2) 0.8095(4) 0.0693(16) Uani 1 1 d .
O9 O 0.8204(5) 0.4309(2) 0.7686(3) 0.0695(16) Uani 1 1 d G
H3W H 0.8653 0.4165 0.8154 0.083 Uiso 1 1 d R
H4W H 0.8492 0.4291 0.7185 0.083 Uiso 1 1 d R
O10 O 0.480(2) 0.5248(4) 0.6326(9) 0.367(13) Uani 1 1 d .
H5W H 0.5681 0.5329 0.6195 0.440 Uiso 1 1 d R
H6W H 0.4889 0.4985 0.6423 0.440 Uiso 1 1 d R
F1 F -0.1103(15) 0.4069(6) 0.2859(7) 0.297(7) Uani 1 1 d .
F2 F 0.4840(5) 0.25889(18) 1.1018(3) 0.0739(13) Uani 1 1 d .
C1 C 0.0552(11) 0.4277(3) 0.6011(5) 0.068(2) Uani 1 1 d .
C2 C 0.0822(10) 0.4350(3) 0.5090(5) 0.066(2) Uani 1 1 d .
C3 C 0.2271(12) 0.4485(4) 0.4909(6) 0.090(3) Uani 1 1 d .
H3 H 0.3080 0.4557 0.5379 0.108 Uiso 1 1 calc R
C4 C 0.1466(16) 0.4410(6) 0.3392(8) 0.133(5) Uani 1 1 d .
H4 H 0.1667 0.4430 0.2817 0.160 Uiso 1 1 calc R
C5 C 0.0029(15) 0.4268(5) 0.3539(6) 0.116(5) Uani 1 1 d .
C6 C -0.0373(13) 0.4237(4) 0.4374(6) 0.102(4) Uani 1 1 d .
H6 H -0.1379 0.4147 0.4453 0.122 Uiso 1 1 calc R
C7 C 0.0900(7) 0.3613(2) 0.9220(4) 0.0388(16) Uani 1 1 d .
C8 C 0.1690(8) 0.3396(2) 1.0077(4) 0.0414(16) Uani 1 1 d .
C9 C 0.1233(9) 0.3529(3) 1.0873(5) 0.0547(19) Uani 1 1 d .
H9 H 0.0404 0.3749 1.0844 0.066 Uiso 1 1 calc R
C10 C 0.3082(11) 0.3047(3) 1.1687(5) 0.070(2) Uani 1 1 d .
H10 H 0.3572 0.2921 1.2229 0.084 Uiso 1 1 calc R
C11 C 0.3593(8) 0.2903(3) 1.0933(5) 0.0498(18) Uani 1 1 d .
C12 C 0.2901(7) 0.3064(3) 1.0110(4) 0.0412(16) Uani 1 1 d .
H12 H 0.3231 0.2954 0.9600 0.049 Uiso 1 1 calc R
C13 C 0.5061(8) 0.3594(3) 0.5761(5) 0.0532(19) Uani 1 1 d .
H13 H 0.5894 0.3726 0.6160 0.064 Uiso 1 1 calc R
C14 C 0.5260(10) 0.3527(4) 0.4888(5) 0.075(3) Uani 1 1 d .
H14 H 0.6200 0.3614 0.4711 0.090 Uiso 1 1 calc R
C15 C 0.4055(10) 0.3332(4) 0.4300(5) 0.075(3) Uani 1 1 d .
H15 H 0.4157 0.3288 0.3712 0.090 Uiso 1 1 calc R
C16 C 0.2680(9) 0.3199(3) 0.4579(5) 0.0537(19) Uani 1 1 d .
C17 C 0.2561(7) 0.3275(3) 0.5467(4) 0.0423(17) Uani 1 1 d .
C18 C 0.1351(10) 0.2988(3) 0.3991(5) 0.069(2) Uani 1 1 d .
H18 H 0.1391 0.2953 0.3393 0.083 Uiso 1 1 calc R
C19 C 0.0066(9) 0.2845(3) 0.4297(4) 0.061(2) Uani 1 1 d .
H19 H -0.0761 0.2703 0.3908 0.073 Uiso 1 1 calc R
C20 C -0.0069(7) 0.2903(3) 0.5200(4) 0.0445(17) Uani 1 1 d .
C21 C 0.1163(7) 0.3129(2) 0.5796(4) 0.0386(15) Uani 1 1 d .
C22 C -0.1404(8) 0.2743(3) 0.5548(5) 0.057(2) Uani 1 1 d .
H22 H -0.2244 0.2591 0.5185 0.068 Uiso 1 1 calc R
C23 C -0.1435(8) 0.2816(3) 0.6416(5) 0.064(2) Uani 1 1 d .
H23 H -0.2300 0.2716 0.6656 0.077 Uiso 1 1 calc R
C24 C -0.0162(8) 0.3041(3) 0.6944(5) 0.060(2) Uani 1 1 d .
H24 H -0.0214 0.3086 0.7539 0.072 Uiso 1 1 calc R
C25 C 0.6238(7) 0.3596(3) 0.9619(5) 0.0469(18) Uani 1 1 d .
H25 H 0.6695 0.3401 0.9238 0.056 Uiso 1 1 calc R
C26 C 0.6851(8) 0.3563(3) 1.0524(5) 0.059(2) Uani 1 1 d .
H26 H 0.7680 0.3352 1.0733 0.071 Uiso 1 1 calc R
C27 C 0.6201(8) 0.3846(3) 1.1085(5) 0.055(2) Uani 1 1 d .
H27 H 0.6553 0.3822 1.1692 0.066 Uiso 1 1 calc R
C28 C 0.5010(8) 0.4172(3) 1.0757(4) 0.0476(18) Uani 1 1 d .
C29 C 0.4446(7) 0.4186(3) 0.9823(4) 0.0407(16) Uani 1 1 d .
C30 C 0.4344(10) 0.4501(3) 1.1312(5) 0.062(2) Uani 1 1 d .
H30 H 0.4678 0.4489 1.1922 0.074 Uiso 1 1 calc R
C31 C 0.3247(9) 0.4827(3) 1.0967(5) 0.059(2) Uani 1 1 d .
H31 H 0.2842 0.5040 1.1341 0.071 Uiso 1 1 calc R
C32 C 0.2693(8) 0.4853(3) 1.0038(5) 0.0469(18) Uani 1 1 d .
C33 C 0.3250(7) 0.4528(2) 0.9462(4) 0.0389(16) Uani 1 1 d .
C34 C 0.1568(8) 0.5201(3) 0.9654(6) 0.057(2) Uani 1 1 d .
H34 H 0.1169 0.5425 1.0011 0.068 Uiso 1 1 calc R
C35 C 0.1074(8) 0.5208(3) 0.8771(5) 0.056(2) Uani 1 1 d .
H35 H 0.0342 0.5438 0.8511 0.067 Uiso 1 1 calc R
C36 C 0.1686(8) 0.4862(3) 0.8251(5) 0.0551(19) Uani 1 1 d .
H36 H 0.1335 0.4869 0.7642 0.066 Uiso 1 1 calc R

loop_
_atom_site_aniso_label
_atom_site_aniso_U_11
_atom_site_aniso_U_22
_atom_site_aniso_U_33
_atom_site_aniso_U_23
_atom_site_aniso_U_13
_atom_site_aniso_U_12
Eu1 0.02983(19) 0.0392(2) 0.03412(19) -0.00341(16) 0.00903(13) 0.00111(14)
N1 0.118(8) 0.173(11) 0.093(7) 0.044(8) 0.018(6) 0.005(7)
N2 0.109(6) 0.074(6) 0.044(4) 0.008(4) 0.025(4) 0.017(5)
N3 0.037(3) 0.052(4) 0.039(3) -0.005(3) 0.017(2) -0.004(3)
N4 0.034(3) 0.052(4) 0.041(3) -0.005(3) 0.010(2) -0.001(3)
N5 0.034(3) 0.050(4) 0.042(3) -0.008(3) 0.005(2) -0.005(3)
N6 0.036(3) 0.039(3) 0.047(3) -0.003(3) 0.010(2) 0.001(3)
N7 0.050(4) 0.064(5) 0.040(3) -0.016(3) 0.004(3) 0.010(4)
O1 0.058(3) 0.064(4) 0.045(3) -0.008(3) -0.006(2) 0.012(3)
O2 0.063(4) 0.180(8) 0.094(5) 0.013(5) 0.025(4) 0.030(4)
O3 0.041(2) 0.049(3) 0.037(2) -0.005(2) 0.016(2) -0.003(2)
O4 0.046(3) 0.098(5) 0.051(3) 0.001(3) 0.017(2) 0.021(3)
O5 0.044(3) 0.067(4) 0.049(3) -0.002(3) 0.011(2) -0.010(2)
O6 0.042(3) 0.050(3) 0.061(3) -0.002(3) 0.016(2) 0.001(2)
O7 0.045(3) 0.056(3) 0.055(3) 0.000(3) 0.017(2) 0.005(2)
O8 0.059(3) 0.069(4) 0.077(4) 0.000(3) 0.005(3) 0.026(3)
O9 0.045(3) 0.092(5) 0.070(4) 0.008(3) 0.007(3) 0.003(3)
O10 0.57(3) 0.141(11) 0.267(15) 0.063(11) -0.257(18) -0.064(14)
F1 0.261(12) 0.46(2) 0.145(8) 0.029(11) -0.030(9) -0.050(14)
F2 0.071(3) 0.067(3) 0.083(3) 0.013(3) 0.009(2) 0.017(3)
C1 0.084(6) 0.067(6) 0.056(5) -0.006(5) 0.021(5) 0.016(5)
C2 0.069(5) 0.082(7) 0.045(4) 0.012(5) 0.003(4) 0.026(5)
C3 0.087(7) 0.104(9) 0.076(6) 0.032(6) 0.007(5) 0.010(6)
C4 0.106(10) 0.202(16) 0.078(8) 0.012(9) -0.017(7) -0.005(10)
C5 0.114(9) 0.180(14) 0.038(5) 0.009(7) -0.033(6) 0.004(9)
C6 0.105(8) 0.129(11) 0.062(6) 0.026(7) -0.011(6) 0.007(7)
C7 0.036(4) 0.043(4) 0.040(4) 0.003(3) 0.013(3) -0.001(3)
C8 0.050(4) 0.032(4) 0.045(4) -0.003(3) 0.017(3) -0.005(3)
C9 0.069(5) 0.052(5) 0.047(4) -0.005(4) 0.022(4) 0.004(4)
C10 0.104(7) 0.066(6) 0.037(4) 0.010(4) 0.004(4) 0.000(5)
C11 0.055(4) 0.042(4) 0.052(4) 0.007(4) 0.006(3) 0.000(4)
C12 0.046(4) 0.039(4) 0.041(4) -0.004(3) 0.014(3) -0.004(3)
C13 0.051(4) 0.063(5) 0.049(4) -0.007(4) 0.020(3) -0.007(4)
C14 0.070(6) 0.104(8) 0.060(5) -0.008(5) 0.037(5) -0.015(5)
C15 0.088(6) 0.101(8) 0.043(4) -0.017(5) 0.033(4) -0.016(5)
C16 0.062(5) 0.057(5) 0.042(4) -0.010(4) 0.011(4) -0.001(4)
C17 0.043(4) 0.052(5) 0.034(3) -0.009(3) 0.013(3) 0.004(3)
C18 0.080(6) 0.086(7) 0.043(4) -0.012(5) 0.018(4) -0.007(5)
C19 0.066(5) 0.074(6) 0.037(4) -0.015(4) -0.007(4) -0.004(4)
C20 0.037(4) 0.042(4) 0.052(4) -0.013(4) -0.001(3) 0.001(3)
C21 0.040(4) 0.039(4) 0.037(3) -0.003(3) 0.007(3) 0.004(3)
C22 0.047(4) 0.059(5) 0.063(5) -0.016(4) 0.003(4) -0.009(4)
C23 0.037(4) 0.080(6) 0.080(6) -0.031(5) 0.021(4) -0.021(4)
C24 0.052(5) 0.079(6) 0.052(4) -0.015(4) 0.018(4) -0.017(4)
C25 0.035(4) 0.053(5) 0.050(4) -0.008(4) -0.001(3) 0.000(3)
C26 0.047(4) 0.065(6) 0.060(5) 0.006(5) -0.008(4) -0.008(4)
C27 0.051(4) 0.068(6) 0.043(4) -0.002(4) 0.002(3) -0.016(4)
C28 0.054(4) 0.048(5) 0.042(4) -0.012(4) 0.013(3) -0.020(4)
C29 0.036(4) 0.049(4) 0.039(3) -0.009(3) 0.008(3) -0.020(3)
C30 0.082(6) 0.068(6) 0.038(4) -0.012(4) 0.020(4) -0.020(5)
C31 0.069(5) 0.056(5) 0.055(5) -0.017(4) 0.021(4) -0.013(4)
C32 0.048(4) 0.044(4) 0.053(4) -0.014(4) 0.020(3) -0.016(3)
C33 0.033(3) 0.037(4) 0.050(4) -0.007(3) 0.018(3) -0.009(3)
C34 0.048(4) 0.047(5) 0.083(6) -0.026(5) 0.028(4) -0.012(4)
C35 0.047(4) 0.045(5) 0.080(6) -0.014(5) 0.022(4) 0.011(3)
C36 0.048(4) 0.051(5) 0.067(5) -0.010(4) 0.013(4) 0.006(4)

loop_
_atom_type_symbol
_atom_type_description
_atom_type_scat_dispersion_real
_atom_type_scat_dispersion_imag
_atom_type_scat_source
C C 0.0033 0.0016 'International Tables Vol C Tables 4.2.6.8 and 6.1.1.4'
H H 0.0000 0.0000 'International Tables Vol C Tables 4.2.6.8 and 6.1.1.4'
N N 0.0061 0.0033 'International Tables Vol C Tables 4.2.6.8 and 6.1.1.4'
O O 0.0106 0.0060 'International Tables Vol C Tables 4.2.6.8 and 6.1.1.4'
Eu Eu -0.1578 3.6682 'International Tables Vol C Tables 4.2.6.8 and 6.1.1.4'
F F 0.0171 0.0103 'International Tables Vol C Tables 4.2.6.8 and 6.1.1.4'

loop_
_geom_angle_atom_site_label_1
_geom_angle_atom_site_label_2
_geom_angle_atom_site_label_3
_geom_angle
O3 Eu1 O1 102.17(16)
O3 Eu1 O5 145.29(16)
O1 Eu1 O5 77.93(18)
O3 Eu1 O6 75.34(15)
O1 Eu1 O6 145.48(17)
O5 Eu1 O6 123.75(15)
O3 Eu1 O7 120.58(16)
O1 Eu1 O7 135.50(16)
O5 Eu1 O7 73.83(17)
O6 Eu1 O7 50.18(15)
O3 Eu1 N3 135.48(16)
O1 Eu1 N3 73.88(17)
O5 Eu1 N3 78.50(16)
O6 Eu1 N3 84.07(16)
O7 Eu1 N3 67.32(16)
O3 Eu1 N6 70.83(16)
O1 Eu1 N6 75.51(17)
O5 Eu1 N6 75.78(16)
O6 Eu1 N6 132.18(16)
O7 Eu1 N6 127.69(16)
N3 Eu1 N6 143.33(17)
O3 Eu1 N4 74.88(15)
O1 Eu1 N4 73.04(18)
O5 Eu1 N4 135.38(16)
O6 Eu1 N4 73.14(16)
O7 Eu1 N4 104.96(16)
N3 Eu1 N4 61.40(15)
N6 Eu1 N4 126.45(16)
O3 Eu1 N5 77.26(15)
O1 Eu1 N5 134.86(17)
O5 Eu1 N5 78.77(16)
O6 Eu1 N5 78.94(17)
O7 Eu1 N5 71.43(16)
N3 Eu1 N5 136.94(16)
N6 Eu1 N5 61.52(17)
N4 Eu1 N5 144.54(17)
O3 Eu1 H1W 159.0
O1 Eu1 H1W 69.9
O5 Eu1 H1W 16.7
O6 Eu1 H1W 122.5
O7 Eu1 H1W 73.3
N3 Eu1 H1W 62.5
N6 Eu1 H1W 88.3
N4 Eu1 H1W 118.8
N5 Eu1 H1W 94.5
O3 Eu1 H2W 141.1
O1 Eu1 H2W 94.8
O5 Eu1 H2W 16.9
O6 Eu1 H2W 108.6
O7 Eu1 H2W 60.1
N3 Eu1 H2W 82.8
N6 Eu1 H2W 80.2
N4 Eu1 H2W 144.0
N5 Eu1 H2W 66.1
H1W Eu1 H2W 29.0
C4 N1 C3 120.3(11)
C9 N2 C10 116.4(7)
C13 N3 C17 117.2(6)
C13 N3 Eu1 121.3(5)
C17 N3 Eu1 120.9(4)
C24 N4 C21 115.9(6)
C24 N4 Eu1 123.2(4)
C21 N4 Eu1 120.0(4)
C25 N5 C29 117.4(6)
C25 N5 Eu1 124.9(4)
C29 N5 Eu1 115.7(4)
C36 N6 C33 117.1(6)
C36 N6 Eu1 121.7(4)
C33 N6 Eu1 119.5(4)
O8 N7 O7 122.2(6)
O8 N7 O6 121.4(7)
O7 N7 O6 116.4(6)
C1 O1 Eu1 144.4(6)
C7 O3 Eu1 153.0(4)
Eu1 O5 H1W 110.6
Eu1 O5 H2W 109.6
H1W O5 H2W 108.5
N7 O6 Eu1 98.1(4)
N7 O7 Eu1 95.3(4)
H3W O9 H4W 125.2
H5W O10 H6W 103.5
O1 C1 O2 126.3(8)
O1 C1 C2 118.5(8)
O2 C1 C2 115.2(8)
C3 C2 C6 117.9(9)
C3 C2 C1 121.9(8)
C6 C2 C1 120.0(9)
N1 C3 C2 122.4(10)
N1 C3 H3 118.8
C2 C3 H3 118.8
N1 C4 C5 119.3(12)
N1 C4 H4 120.3
C5 C4 H4 120.3
C4 C5 C6 123.9(10)
C4 C5 F1 121.4(12)
C6 C5 F1 114.0(12)
C5 C6 C2 116.2(10)
C5 C6 H6 121.9
C2 C6 H6 121.9
O4 C7 O3 124.7(6)
O4 C7 C8 119.3(6)
O3 C7 C8 116.0(6)
C12 C8 C9 117.9(7)
C12 C8 C7 121.3(6)
C9 C8 C7 120.7(6)
N2 C9 C8 125.0(7)
N2 C9 H9 117.5
C8 C9 H9 117.5
N2 C10 C11 121.6(7)
N2 C10 H10 119.2
C11 C10 H10 119.2
C10 C11 F2 117.9(7)
C10 C11 C12 122.3(7)
F2 C11 C12 119.8(6)
C11 C12 C8 116.7(6)
C11 C12 H12 121.6
C8 C12 H12 121.6
N3 C13 C14 123.6(7)
N3 C13 H13 118.2
C14 C13 H13 118.2
C15 C14 C13 118.7(7)
C15 C14 H14 120.6
C13 C14 H14 120.6
C14 C15 C16 119.7(7)
C14 C15 H15 120.2
C16 C15 H15 120.2
C15 C16 C17 118.6(7)
C15 C16 C18 122.7(7)
C17 C16 C18 118.7(6)
N3 C17 C16 122.2(6)
N3 C17 C21 117.2(5)
C16 C17 C21 120.6(6)
C19 C18 C16 120.8(7)
C19 C18 H18 119.6
C16 C18 H18 119.6
C18 C19 C20 121.8(7)
C18 C19 H19 119.1
C20 C19 H19 119.1
C21 C20 C22 117.1(6)
C21 C20 C19 119.8(6)
C22 C20 C19 123.0(6)
N4 C21 C20 123.6(6)
N4 C21 C17 118.1(6)
C20 C21 C17 118.2(6)
C23 C22 C20 119.0(7)
C23 C22 H22 120.5
C20 C22 H22 120.5
C22 C23 C24 119.3(7)
C22 C23 H23 120.3
C24 C23 H23 120.3
N4 C24 C23 125.1(7)
N4 C24 H24 117.5
C23 C24 H24 117.5
N5 C25 C26 125.1(7)
N5 C25 H25 117.5
C26 C25 H25 117.5
C27 C26 C25 118.0(7)
C27 C26 H26 121.0
C25 C26 H26 121.0
C26 C27 C28 120.2(7)
C26 C27 H27 119.9
C28 C27 H27 119.9
C27 C28 C30 122.7(7)
C27 C28 C29 118.6(7)
C30 C28 C29 118.7(7)
N5 C29 C33 119.4(6)
N5 C29 C28 120.7(6)
C33 C29 C28 119.9(6)
C31 C30 C28 121.1(7)
C31 C30 H30 119.4
C28 C30 H30 119.4
C30 C31 C32 121.0(7)
C30 C31 H31 119.5
C32 C31 H31 119.5
C33 C32 C34 117.0(6)
C33 C32 C31 120.7(7)
C34 C32 C31 122.3(7)
N6 C33 C32 123.3(6)
N6 C33 C29 118.2(6)
C32 C33 C29 118.5(6)
C35 C34 C32 120.1(7)
C35 C34 H34 120.0
C32 C34 H34 120.0
C34 C35 C36 118.6(7)
C34 C35 H35 120.7
C36 C35 H35 120.7
N6 C36 C35 123.9(7)
N6 C36 H36 118.0
C35 C36 H36 118.0

loop_
_geom_bond_atom_site_label_1
_geom_bond_atom_site_label_2
_geom_bond_distance
Eu1 O3 2.293(4)
Eu1 O1 2.324(5)
Eu1 O5 2.392(4)
Eu1 O6 2.514(5)
Eu1 O7 2.579(4)
Eu1 N3 2.639(5)
Eu1 N6 2.649(5)
Eu1 N4 2.652(5)
Eu1 N5 2.715(5)
Eu1 H1W 2.8151
Eu1 H2W 2.8030
N1 C4 1.304(13)
N1 C3 1.370(12)
N2 C9 1.323(9)
N2 C10 1.346(10)
N3 C13 1.331(8)
N3 C17 1.357(8)
N4 C24 1.332(8)
N4 C21 1.354(8)
N5 C25 1.319(8)
N5 C29 1.370(8)
N6 C36 1.324(9)
N6 C33 1.354(8)
N7 O8 1.237(7)
N7 O7 1.265(8)
N7 O6 1.277(7)
O1 C1 1.252(9)
O2 C1 1.261(10)
O3 C7 1.271(7)
O4 C7 1.233(7)
O5 H1W 0.8662
O5 H2W 0.8656
O9 H3W 0.8500
O9 H4W 0.8508
O10 H5W 0.8521
O10 H6W 0.7382
F1 C5 1.407(14)
F2 C11 1.366(8)
C1 C2 1.487(10)
C2 C3 1.377(12)
C2 C6 1.401(12)
C3 H3 0.9300
C4 C5 1.354(16)
C4 H4 0.9300
C5 C6 1.387(13)
C6 H6 0.9300
C7 C8 1.494(9)
C8 C12 1.380(9)
C8 C9 1.397(9)
C9 H9 0.9300
C10 C11 1.367(10)
C10 H10 0.9300
C11 C12 1.371(9)
C12 H12 0.9300
C13 C14 1.394(10)
C13 H13 0.9300
C14 C15 1.359(11)
C14 H14 0.9300
C15 C16 1.378(10)
C15 H15 0.9300
C16 C17 1.401(9)
C16 C18 1.447(10)
C17 C21 1.443(9)
C18 C19 1.336(10)
C18 H18 0.9300
C19 C20 1.420(9)
C19 H19 0.9300
C20 C21 1.416(9)
C20 C22 1.421(9)
C22 C23 1.352(10)
C22 H22 0.9300
C23 C24 1.388(9)
C23 H23 0.9300
C24 H24 0.9300
C25 C26 1.398(10)
C25 H25 0.9300
C26 C27 1.355(11)
C26 H26 0.9300
C27 C28 1.387(10)
C27 H27 0.9300
C28 C30 1.429(10)
C28 C29 1.431(9)
C29 C33 1.432(9)
C30 C31 1.341(11)
C30 H30 0.9300
C31 C32 1.423(10)
C31 H31 0.9300
C32 C33 1.399(9)
C32 C34 1.414(10)
C34 C35 1.347(10)
C34 H34 0.9300
C35 C36 1.402(9)
C35 H35 0.9300
C36 H36 0.9300

loop_
_geom_hbond_atom_site_label_D
_geom_hbond_atom_site_label_H
_geom_hbond_atom_site_label_A
_geom_hbond_distance_DH
_geom_hbond_distance_HA
_geom_hbond_distance_DA
_geom_hbond_angle_DHA
_geom_hbond_site_symmetry_A
O10 H6W O5 0.74 2.22 2.895(13) 152.9 .
O10 H5W N1 0.85 1.68 2.53(2) 179.4 3_666
O9 H4W O2 0.85 1.86 2.709(8) 178.9 1_655
O9 H3W O4 0.85 1.90 2.746(7) 179.2 1_655
O5 H2W O9 0.87 1.82 2.595(6) 147.3 .

loop_
_geom_torsion_atom_site_label_1
_geom_torsion_atom_site_label_2
_geom_torsion_atom_site_label_3
_geom_torsion_atom_site_label_4
_geom_torsion
O3 Eu1 N3 C13 -164.6(5)
O1 Eu1 N3 C13 104.3(6)
O5 Eu1 N3 C13 23.7(6)
O6 Eu1 N3 C13 -102.6(6)
O7 Eu1 N3 C13 -53.4(6)
N6 Eu1 N3 C13 69.8(6)
N4 Eu1 N3 C13 -176.6(6)
N5 Eu1 N3 C13 -35.7(7)
O3 Eu1 N3 C17 24.8(6)
O1 Eu1 N3 C17 -66.3(5)
O5 Eu1 N3 C17 -146.9(5)
O6 Eu1 N3 C17 86.8(5)
O7 Eu1 N3 C17 135.9(6)
N6 Eu1 N3 C17 -100.8(5)
N4 Eu1 N3 C17 12.8(5)
N5 Eu1 N3 C17 153.6(5)
O3 Eu1 N4 C24 7.2(6)
O1 Eu1 N4 C24 -100.9(6)
O5 Eu1 N4 C24 -152.6(5)
O6 Eu1 N4 C24 86.1(6)
O7 Eu1 N4 C24 125.4(6)
N3 Eu1 N4 C24 178.5(6)
N6 Eu1 N4 C24 -44.3(6)
N5 Eu1 N4 C24 46.5(7)
O3 Eu1 N4 C21 175.5(5)
O1 Eu1 N4 C21 67.4(5)
O5 Eu1 N4 C21 15.7(6)
O6 Eu1 N4 C21 -105.5(5)
O7 Eu1 N4 C21 -66.2(5)
N3 Eu1 N4 C21 -13.1(5)
N6 Eu1 N4 C21 124.0(5)
N5 Eu1 N4 C21 -145.1(4)
O3 Eu1 N5 C25 107.9(6)
O1 Eu1 N5 C25 -157.5(5)
O5 Eu1 N5 C25 -97.4(5)
O6 Eu1 N5 C25 30.6(5)
O7 Eu1 N5 C25 -20.9(5)
N3 Eu1 N5 C25 -38.1(6)
N6 Eu1 N5 C25 -177.2(6)
N4 Eu1 N5 C25 69.0(6)
O3 Eu1 N5 C29 -55.5(4)
O1 Eu1 N5 C29 39.1(5)
O5 Eu1 N5 C29 99.2(5)
O6 Eu1 N5 C29 -132.8(4)
O7 Eu1 N5 C29 175.7(5)
N3 Eu1 N5 C29 158.5(4)
N6 Eu1 N5 C29 19.4(4)
N4 Eu1 N5 C29 -94.4(5)
O3 Eu1 N6 C36 -98.3(5)
O1 Eu1 N6 C36 10.4(5)
O5 Eu1 N6 C36 91.4(5)
O6 Eu1 N6 C36 -145.7(5)
O7 Eu1 N6 C36 147.4(5)
N3 Eu1 N6 C36 44.6(6)
N4 Eu1 N6 C36 -45.2(6)
N5 Eu1 N6 C36 176.1(6)
O3 Eu1 N6 C33 66.4(4)
O1 Eu1 N6 C33 175.1(5)
O5 Eu1 N6 C33 -104.0(4)
O6 Eu1 N6 C33 19.0(5)
O7 Eu1 N6 C33 -47.9(5)
N3 Eu1 N6 C33 -150.8(4)
N4 Eu1 N6 C33 119.5(4)
N5 Eu1 N6 C33 -19.2(4)
O3 Eu1 O1 C1 -67.6(8)
O5 Eu1 O1 C1 147.9(9)
O6 Eu1 O1 C1 14.1(10)
O7 Eu1 O1 C1 96.5(9)
N3 Eu1 O1 C1 66.6(8)
N6 Eu1 O1 C1 -133.9(8)
N4 Eu1 O1 C1 2.2(8)
N5 Eu1 O1 C1 -151.7(8)
O1 Eu1 O3 C7 -84.8(9)
O5 Eu1 O3 C7 1.5(11)
O6 Eu1 O3 C7 130.6(9)
O7 Eu1 O3 C7 108.1(9)
N3 Eu1 O3 C7 -164.1(9)
N6 Eu1 O3 C7 -15.1(9)
N4 Eu1 O3 C7 -153.3(10)
N5 Eu1 O3 C7 48.9(9)
O8 N7 O6 Eu1 178.8(5)
O7 N7 O6 Eu1 0.4(6)
O3 Eu1 O6 N7 -154.8(4)
O1 Eu1 O6 N7 115.0(4)
O5 Eu1 O6 N7 -6.9(4)
O7 Eu1 O6 N7 -0.2(3)
N3 Eu1 O6 N7 65.1(4)
N6 Eu1 O6 N7 -108.8(4)
N4 Eu1 O6 N7 126.9(4)
N5 Eu1 O6 N7 -75.2(4)
O8 N7 O7 Eu1 -178.8(5)
O6 N7 O7 Eu1 -0.4(6)
O3 Eu1 O7 N7 29.1(4)
O1 Eu1 O7 N7 -132.8(4)
O5 Eu1 O7 N7 174.5(4)
O6 Eu1 O7 N7 0.2(3)
N3 Eu1 O7 N7 -101.5(4)
N6 Eu1 O7 N7 117.7(4)
N4 Eu1 O7 N7 -51.9(4)
N5 Eu1 O7 N7 91.2(4)
Eu1 O1 C1 O2 72.7(13)
Eu1 O1 C1 C2 -108.0(10)
O1 C1 C2 C3 -11.6(14)
O2 C1 C2 C3 167.8(9)
O1 C1 C2 C6 162.6(9)
O2 C1 C2 C6 -18.0(14)
C4 N1 C3 C2 -1(2)
C6 C2 C3 N1 0.7(17)
C1 C2 C3 N1 175.0(10)
C3 N1 C4 C5 0(2)
N1 C4 C5 C6 1(2)
N1 C4 C5 F1 -168.9(14)
C4 C5 C6 C2 -2(2)
F1 C5 C6 C2 169.0(12)
C3 C2 C6 C5 0.7(16)
C1 C2 C6 C5 -173.7(10)
Eu1 O3 C7 O4 88.8(11)
Eu1 O3 C7 C8 -92.4(10)
O4 C7 C8 C12 166.8(7)
O3 C7 C8 C12 -12.1(10)
O4 C7 C8 C9 -13.9(10)
O3 C7 C8 C9 167.2(6)
C10 N2 C9 C8 -0.2(13)
C12 C8 C9 N2 1.1(12)
C7 C8 C9 N2 -178.2(7)
C9 N2 C10 C11 0.4(13)
N2 C10 C11 F2 178.2(8)
N2 C10 C11 C12 -1.6(13)
C10 C11 C12 C8 2.5(11)
F2 C11 C12 C8 -177.3(6)
C9 C8 C12 C11 -2.1(10)
C7 C8 C12 C11 177.2(6)
C17 N3 C13 C14 1.8(12)
Eu1 N3 C13 C14 -169.2(7)
N3 C13 C14 C15 -0.4(15)
C13 C14 C15 C16 -0.9(15)
C14 C15 C16 C17 0.6(14)
C14 C15 C16 C18 -179.8(9)
C13 N3 C17 C16 -2.0(11)
Eu1 N3 C17 C16 169.0(5)
C13 N3 C17 C21 177.0(6)
Eu1 N3 C17 C21 -12.0(8)
C15 C16 C17 N3 0.9(12)
C18 C16 C17 N3 -178.7(7)
C15 C16 C17 C21 -178.1(8)
C18 C16 C17 C21 2.3(11)
C15 C16 C18 C19 176.9(9)
C17 C16 C18 C19 -3.5(13)
C16 C18 C19 C20 1.6(14)
C18 C19 C20 C21 1.6(12)
C18 C19 C20 C22 -178.5(8)
C24 N4 C21 C20 -0.3(10)
Eu1 N4 C21 C20 -169.5(5)
C24 N4 C21 C17 -177.7(7)
Eu1 N4 C21 C17 13.2(8)
C22 C20 C21 N4 0.1(11)
C19 C20 C21 N4 -180.0(7)
C22 C20 C21 C17 177.4(6)
C19 C20 C21 C17 -2.6(10)
N3 C17 C21 N4 -0.9(10)
C16 C17 C21 N4 178.1(7)
N3 C17 C21 C20 -178.3(6)
C16 C17 C21 C20 0.7(10)
C21 C20 C22 C23 0.3(11)
C19 C20 C22 C23 -179.7(8)
C20 C22 C23 C24 -0.4(13)
C21 N4 C24 C23 0.2(12)
Eu1 N4 C24 C23 169.0(7)
C22 C23 C24 N4 0.1(14)
C29 N5 C25 C26 3.2(11)
Eu1 N5 C25 C26 -159.9(6)
N5 C25 C26 C27 -0.3(12)
C25 C26 C27 C28 -2.7(11)
C26 C27 C28 C30 -176.1(7)
C26 C27 C28 C29 2.7(11)
C25 N5 C29 C33 175.3(6)
Eu1 N5 C29 C33 -20.0(7)
C25 N5 C29 C28 -3.1(9)
Eu1 N5 C29 C28 161.6(5)
C27 C28 C29 N5 0.3(10)
C30 C28 C29 N5 179.1(6)
C27 C28 C29 C33 -178.2(6)
C30 C28 C29 C33 0.7(9)
C27 C28 C30 C31 176.8(7)
C29 C28 C30 C31 -2.0(11)
C28 C30 C31 C32 0.8(12)
C30 C31 C32 C33 1.8(11)
C30 C31 C32 C34 -178.3(7)
C36 N6 C33 C32 2.1(9)
Eu1 N6 C33 C32 -163.3(5)
C36 N6 C33 C29 -176.8(6)
Eu1 N6 C33 C29 17.9(7)
C34 C32 C33 N6 -1.8(9)
C31 C32 C33 N6 178.2(6)
C34 C32 C33 C29 177.1(6)
C31 C32 C33 C29 -3.0(9)
N5 C29 C33 N6 2.2(9)
C28 C29 C33 N6 -179.4(6)
N5 C29 C33 C32 -176.7(5)
C28 C29 C33 C32 1.8(9)
C33 C32 C34 C35 0.4(10)
C31 C32 C34 C35 -179.6(7)
C32 C34 C35 C36 0.6(11)
C33 N6 C36 C35 -1.0(10)
Eu1 N6 C36 C35 164.0(5)
C34 C35 C36 N6 -0.3(11)
